data_1513364
loop_
_publ_author_name
'Low, Yun-Yee'
'Hong, Fong-Jiao'
'Lim, Kuan-Hon'
'Thomas, Noel F.'
'Kam, Toh-Seok'

_publ_section_title
;
 Transformations of the 2,7-Seco Aspidosperma Alkaloid Leuconolam,
 Structure Revision of epi-Leuconolam, and Partial Syntheses of
 Leuconoxine and Leuconodines A and F.
;
_journal_issue 2
_journal_name_full 'Journal of natural products'
_journal_page_first 327
_journal_page_last 338
_journal_paper_doi 10.1021/np400922x
_journal_volume 77
_journal_year 2014
_chemical_absolute_configuration unk
_chemical_formula_moiety 'C19 H22 N2 O3.C H6 O'
_chemical_formula_sum 'C20 H26 N2 O4'
_chemical_formula_weight 358.43
_chemical_melting_point 452.1(10)
_chemical_name_common leuconolam
_chemical_name_systematic
; 
 ? 
;
_space_group_IT_number 19
_symmetry_cell_setting orthorhombic
_symmetry_space_group_name_Hall 'P 2ac 2ab'
_symmetry_space_group_name_H-M 'P 21 21 21'
_atom_sites_solution_hydrogens geom
_atom_sites_solution_primary direct
_atom_sites_solution_secondary difmap
_audit_creation_method SHELXL-97
_cell_angle_alpha 90.00
_cell_angle_beta 90.00
_cell_angle_gamma 90.00
_cell_formula_units_Z 4
_cell_length_a 8.17710(10)
_cell_length_b 10.8938(2)
_cell_length_c 19.8901(3)
_cell_measurement_reflns_used 8670
_cell_measurement_temperature 100(2)
_cell_measurement_theta_max 28.41
_cell_measurement_theta_min 2.77
_cell_volume 1771.80(5)
_computing_cell_refinement 'Bruker SAINT'
_computing_data_collection 'Bruker APEX2'
_computing_data_reduction 'Bruker SAINT'
_computing_molecular_graphics 'Bruker SHELXTL'
_computing_publication_material 'Bruker SHELXTL'
_computing_structure_refinement 'SHELXL-97 (Sheldrick, 2008)'
_computing_structure_solution 'SHELXS-97 (Sheldrick, 2008)'
_diffrn_ambient_temperature 100(2)
_diffrn_measured_fraction_theta_full 1.000
_diffrn_measured_fraction_theta_max 1.000
_diffrn_measurement_device_type 'Bruker APEX-II CCD'
_diffrn_measurement_method '\w scans'
_diffrn_radiation_monochromator graphite
_diffrn_radiation_source 'fine-focus sealed tube'
_diffrn_radiation_type MoK\a
_diffrn_radiation_wavelength 0.71073
_diffrn_reflns_av_R_equivalents 0.0225
_diffrn_reflns_av_sigmaI/netI 0.0195
_diffrn_reflns_limit_h_max 10
_diffrn_reflns_limit_h_min -10
_diffrn_reflns_limit_k_max 13
_diffrn_reflns_limit_k_min -14
_diffrn_reflns_limit_l_max 25
_diffrn_reflns_limit_l_min -25
_diffrn_reflns_number 17247
_diffrn_reflns_theta_full 27.50
_diffrn_reflns_theta_max 27.50
_diffrn_reflns_theta_min 2.05
_exptl_absorpt_coefficient_mu 0.094
_exptl_absorpt_correction_T_max 0.9742
_exptl_absorpt_correction_T_min 0.9626
_exptl_absorpt_correction_type multi-scan
_exptl_absorpt_process_details SADABS
_exptl_crystal_colour colourless
_exptl_crystal_density_diffrn 1.344
_exptl_crystal_density_method 'not measured'
_exptl_crystal_description block
_exptl_crystal_F_000 768
_exptl_crystal_size_max 0.41
_exptl_crystal_size_mid 0.32
_exptl_crystal_size_min 0.28
_refine_diff_density_max 0.287
_refine_diff_density_min -0.189
_refine_diff_density_rms 0.039
_refine_ls_extinction_method none
_refine_ls_goodness_of_fit_ref 0.625
_refine_ls_hydrogen_treatment mixed
_refine_ls_matrix_type full
_refine_ls_number_parameters 243
_refine_ls_number_reflns 4083
_refine_ls_number_restraints 0
_refine_ls_restrained_S_all 0.625
_refine_ls_R_factor_all 0.0331
_refine_ls_R_factor_gt 0.0310
_refine_ls_shift/su_max <0.001
_refine_ls_shift/su_mean <0.001
_refine_ls_structure_factor_coef Fsqd
_refine_ls_weighting_details 'calc w=1/[\s^2^(Fo^2^)+(0.1000P)^2^+1.1291P] where P=(Fo^2^+2Fc^2^)/3'
_refine_ls_weighting_scheme calc
_refine_ls_wR_factor_gt 0.0862
_refine_ls_wR_factor_ref 0.0891
_reflns_number_gt 3896
_reflns_number_total 4083
_reflns_threshold_expression I>2\s(I)
_cod_data_source_file np400922x_si_002.cif
_cod_data_source_block sad
_cod_depositor_comments
;
The following automatic conversions were performed:

'_chemical_melting_point' value '178-180 oC' was changed to
'452.1(10)' - it was converted from degrees Celsius(C) to Kelvins(K),
the average value was taken and precision was
estimated.

'_symmetry_cell_setting' value 'Orthorhombic' changed to
'orthorhombic' according to
/usr/data/users/saulius/automatic-downloads/current/ACS/lib/dictionaries/cif_core.dic
dictionary named 'cif_core.dic' version 2.4.2 from 2011-04-26.

Automatic conversion script
Id: cif_fix_values 2281 2013-09-26 08:29:07Z andrius 
;
_cod_original_sg_symbol_H-M P2(1)2(1)2(1)
_cod_database_code 1513364

loop_
_symmetry_equiv_pos_as_xyz
'x, y, z'
'-x+1/2, -y, z+1/2'
'-x, y+1/2, -z+1/2'
'x+1/2, -y+1/2, -z'

loop_
_atom_site_label
_atom_site_type_symbol
_atom_site_fract_x
_atom_site_fract_y
_atom_site_fract_z
_atom_site_U_iso_or_equiv
_atom_site_adp_type
_atom_site_occupancy
_atom_site_symmetry_multiplicity
_atom_site_calc_flag
_atom_site_refinement_flags
C2 C 0.62043(15) 0.37059(11) 0.24010(6) 0.0135(2) Uani 1 1 d .
C3 C 0.96975(17) 0.75521(12) 0.13785(7) 0.0179(3) Uani 1 1 d .
H3A H 1.0054 0.7790 0.0932 0.021 Uiso 1 1 calc R
H3B H 1.0510 0.7828 0.1700 0.021 Uiso 1 1 calc R
C5 C 1.02893(15) 0.54854(11) 0.18560(6) 0.0136(2) Uani 1 1 d .
C6 C 0.96628(15) 0.42325(11) 0.17310(6) 0.0140(2) Uani 1 1 d .
H6 H 1.0005 0.3530 0.1957 0.017 Uiso 1 1 calc R
C7 C 0.85332(15) 0.42591(11) 0.12463(6) 0.0110(2) Uani 1 1 d .
C8 C 0.76682(14) 0.31622(11) 0.09879(6) 0.0117(2) Uani 1 1 d .
C9 C 0.77380(16) 0.28386(12) 0.03071(6) 0.0149(2) Uani 1 1 d .
H9 H 0.8228 0.3367 0.0000 0.018 Uiso 1 1 calc R
C10 C 0.70806(17) 0.17353(13) 0.00888(7) 0.0177(3) Uani 1 1 d .
H10 H 0.7146 0.1524 -0.0363 0.021 Uiso 1 1 calc R
C11 C 0.63263(17) 0.09438(12) 0.05387(7) 0.0183(3) Uani 1 1 d .
H11 H 0.5905 0.0199 0.0389 0.022 Uiso 1 1 calc R
C12 C 0.62023(16) 0.12660(12) 0.12123(7) 0.0167(3) Uani 1 1 d .
H12 H 0.5675 0.0746 0.1513 0.020 Uiso 1 1 calc R
C13 C 0.68694(15) 0.23689(11) 0.14361(6) 0.0126(2) Uani 1 1 d .
C14 C 0.80489(18) 0.81357(12) 0.15349(7) 0.0203(3) Uani 1 1 d .
H14A H 0.8105 0.9015 0.1461 0.024 Uiso 1 1 calc R
H14B H 0.7769 0.7995 0.2002 0.024 Uiso 1 1 calc R
C15 C 0.67436(16) 0.75740(12) 0.10808(7) 0.0164(3) Uani 1 1 d .
H15A H 0.6999 0.7779 0.0618 0.020 Uiso 1 1 calc R
H15B H 0.5698 0.7946 0.1188 0.020 Uiso 1 1 calc R
C16 C 0.51897(15) 0.45518(11) 0.19665(6) 0.0137(2) Uani 1 1 d .
H16A H 0.4125 0.4657 0.2173 0.016 Uiso 1 1 calc R
H16B H 0.5024 0.4167 0.1532 0.016 Uiso 1 1 calc R
C17 C 0.59694(15) 0.58366(12) 0.18569(6) 0.0133(2) Uani 1 1 d .
H17A H 0.5173 0.6451 0.1989 0.016 Uiso 1 1 calc R
H17B H 0.6892 0.5912 0.2161 0.016 Uiso 1 1 calc R
C18 C 0.35813(17) 0.61796(14) 0.07150(7) 0.0206(3) Uani 1 1 d .
H18A H 0.3208 0.5889 0.1144 0.031 Uiso 1 1 calc R
H18B H 0.2885 0.5864 0.0367 0.031 Uiso 1 1 calc R
H18C H 0.3551 0.7060 0.0709 0.031 Uiso 1 1 calc R
C19 C 0.53360(16) 0.57428(12) 0.05961(6) 0.0147(2) Uani 1 1 d .
H19A H 0.5701 0.6048 0.0163 0.018 Uiso 1 1 calc R
H19B H 0.5339 0.4853 0.0575 0.018 Uiso 1 1 calc R
C20 C 0.65706(15) 0.61554(11) 0.11393(6) 0.0111(2) Uani 1 1 d .
C21 C 0.83025(14) 0.55881(11) 0.10033(6) 0.0115(2) Uani 1 1 d .
C22 C 0.1173(2) 0.08022(17) 0.11410(8) 0.0329(4) Uani 1 1 d .
H22A H 0.0628 0.0465 0.1527 0.049 Uiso 1 1 calc R
H22B H 0.0375 0.1042 0.0812 0.049 Uiso 1 1 calc R
H22C H 0.1800 0.1507 0.1274 0.049 Uiso 1 1 calc R
H1 H 0.731(2) 0.2152(17) 0.2389(9) 0.024(5) Uiso 1 1 d .
N1 N 0.67713(13) 0.26493(10) 0.21352(5) 0.0136(2) Uani 1 1 d .
N4 N 0.95203(13) 0.62249(10) 0.14162(5) 0.0137(2) Uani 1 1 d .
O2 O 0.64358(13) 0.39431(9) 0.30003(5) 0.0215(2) Uani 1 1 d .
O5 O 1.13132(12) 0.57896(9) 0.22790(5) 0.0196(2) Uani 1 1 d .
O21 O 0.88141(11) 0.57559(9) 0.03283(4) 0.01551(19) Uani 1 1 d .
H21 H 0.8100 0.5506 0.0073 0.023 Uiso 1 1 calc R
O22 O 0.22263(14) -0.00910(11) 0.08616(5) 0.0261(2) Uani 1 1 d .
H22 H 0.2717 -0.0445 0.1164 0.039 Uiso 1 1 calc R

loop_
_atom_site_aniso_label
_atom_site_aniso_U_11
_atom_site_aniso_U_22
_atom_site_aniso_U_33
_atom_site_aniso_U_23
_atom_site_aniso_U_13
_atom_site_aniso_U_12
C2 0.0120(5) 0.0146(5) 0.0140(5) 0.0027(5) 0.0018(4) -0.0031(5)
C3 0.0189(6) 0.0103(6) 0.0245(6) 0.0004(5) -0.0008(5) -0.0032(5)
C5 0.0112(5) 0.0145(5) 0.0152(5) -0.0011(4) 0.0029(4) -0.0016(4)
C6 0.0129(5) 0.0123(5) 0.0167(5) -0.0007(5) -0.0005(4) 0.0007(5)
C7 0.0117(5) 0.0097(5) 0.0117(5) -0.0005(4) 0.0027(4) 0.0008(4)
C8 0.0101(5) 0.0103(5) 0.0148(5) -0.0006(4) -0.0015(4) 0.0017(4)
C9 0.0154(6) 0.0152(6) 0.0139(6) 0.0002(5) 0.0008(5) 0.0019(5)
C10 0.0198(6) 0.0179(6) 0.0154(6) -0.0052(5) -0.0041(5) 0.0033(5)
C11 0.0172(6) 0.0131(5) 0.0247(6) -0.0043(5) -0.0065(5) -0.0001(5)
C12 0.0154(6) 0.0124(6) 0.0223(6) 0.0023(5) -0.0023(5) -0.0012(5)
C13 0.0112(5) 0.0125(5) 0.0142(6) 0.0010(4) -0.0019(4) 0.0027(4)
C14 0.0238(7) 0.0106(5) 0.0264(7) -0.0007(5) 0.0006(5) 0.0009(5)
C15 0.0182(6) 0.0113(6) 0.0198(6) 0.0019(5) 0.0015(5) 0.0030(5)
C16 0.0123(5) 0.0152(5) 0.0135(5) 0.0013(4) 0.0014(4) 0.0007(5)
C17 0.0143(5) 0.0135(5) 0.0122(5) -0.0008(4) 0.0028(4) 0.0008(5)
C18 0.0131(6) 0.0250(7) 0.0236(6) 0.0009(5) -0.0032(5) 0.0041(5)
C19 0.0143(6) 0.0173(6) 0.0126(5) 0.0013(5) -0.0002(4) 0.0017(5)
C20 0.0110(5) 0.0103(5) 0.0119(5) 0.0007(4) 0.0012(4) 0.0020(4)
C21 0.0110(5) 0.0122(5) 0.0113(5) -0.0004(4) 0.0012(4) -0.0005(4)
C22 0.0355(8) 0.0364(9) 0.0270(7) 0.0065(7) 0.0077(6) 0.0075(7)
N1 0.0152(5) 0.0128(5) 0.0129(5) 0.0038(4) -0.0013(4) 0.0003(4)
N4 0.0127(5) 0.0116(5) 0.0168(5) -0.0014(4) -0.0015(4) -0.0021(4)
O2 0.0298(5) 0.0227(5) 0.0120(4) -0.0008(4) -0.0019(4) -0.0013(4)
O5 0.0187(5) 0.0197(4) 0.0203(4) -0.0017(4) -0.0052(4) -0.0046(4)
O21 0.0169(4) 0.0179(4) 0.0117(4) 0.0005(3) 0.0035(3) -0.0018(4)
O22 0.0306(6) 0.0327(6) 0.0149(5) 0.0039(4) -0.0020(4) 0.0043(5)

loop_
_atom_type_symbol
_atom_type_description
_atom_type_scat_dispersion_real
_atom_type_scat_dispersion_imag
_atom_type_scat_source
C C 0.0033 0.0016 'International Tables Vol C Tables 4.2.6.8 and 6.1.1.4'
H H 0.0000 0.0000 'International Tables Vol C Tables 4.2.6.8 and 6.1.1.4'
N N 0.0061 0.0033 'International Tables Vol C Tables 4.2.6.8 and 6.1.1.4'
O O 0.0106 0.0060 'International Tables Vol C Tables 4.2.6.8 and 6.1.1.4'

loop_
_geom_angle_atom_site_label_1
_geom_angle_atom_site_label_2
_geom_angle_atom_site_label_3
_geom_angle
O2 C2 N1 120.29(12)
O2 C2 C16 120.58(12)
N1 C2 C16 119.01(11)
N4 C3 C14 108.44(11)
O5 C5 N4 126.90(12)
O5 C5 C6 126.75(12)
N4 C5 C6 106.35(10)
C7 C6 C5 109.94(11)
C6 C7 C8 124.30(11)
C6 C7 C21 109.40(10)
C8 C7 C21 126.30(10)
C9 C8 C13 118.58(11)
C9 C8 C7 121.29(11)
C13 C8 C7 119.92(11)
C10 C9 C8 120.35(12)
C9 C10 C11 120.61(12)
C10 C11 C12 119.84(12)
C11 C12 C13 119.87(12)
C12 C13 C8 120.70(12)
C12 C13 N1 118.34(11)
C8 C13 N1 120.93(11)
C3 C14 C15 109.32(11)
C14 C15 C20 114.68(10)
C2 C16 C17 113.85(10)
C20 C17 C16 117.49(10)
C18 C19 C20 114.46(10)
C19 C20 C17 111.82(10)
C19 C20 C15 107.21(10)
C17 C20 C15 108.68(10)
C19 C20 C21 110.77(9)
C17 C20 C21 110.92(9)
C15 C20 C21 107.23(10)
O21 C21 N4 105.61(9)
O21 C21 C7 112.50(9)
N4 C21 C7 100.73(9)
O21 C21 C20 112.26(9)
N4 C21 C20 109.30(9)
C7 C21 C20 115.30(10)
C2 N1 C13 125.76(11)
C5 N4 C3 125.60(11)
C5 N4 C21 113.49(10)
C3 N4 C21 120.61(11)

loop_
_geom_bond_atom_site_label_1
_geom_bond_atom_site_label_2
_geom_bond_distance
C2 O2 1.2343(16)
C2 N1 1.3489(17)
C2 C16 1.5113(17)
C3 N4 1.4550(16)
C3 C14 1.523(2)
C5 O5 1.2323(16)
C5 N4 1.3453(17)
C5 C6 1.4788(17)
C6 C7 1.3355(17)
C7 C8 1.4807(17)
C7 C21 1.5380(16)
C8 C9 1.4003(17)
C8 C13 1.4031(17)
C9 C10 1.3864(19)
C10 C11 1.387(2)
C11 C12 1.3887(19)
C12 C13 1.3926(18)
C13 N1 1.4258(16)
C14 C15 1.5262(19)
C15 C20 1.5562(16)
C16 C17 1.5534(17)
C17 C20 1.5490(16)
C18 C19 1.5300(18)
C19 C20 1.5455(17)
C20 C21 1.5686(16)
C21 O21 1.4181(14)
C21 N4 1.4653(15)
C22 O22 1.413(2)
